data_7127352
loop_
_publ_author_name
'Horsley Downie, Thomas M.'
'Hall, Jonathan W.'
'Collier Finn, Thomas P.'
'Liptrot, David J.'
'Lowe, John P.'
'Mahon, Mary F.'
'McMullin, Claire L.'
'Whittlesey, Michael K.'

_publ_section_title
;
 The first ring-expanded NHC-copper(i) phosphides as catalysts in the
 highly selective hydrophosphination of isocyanates.
;
_journal_issue 87
_journal_name_full 'Chemical communications (Cambridge, England)'
_journal_page_first 13359
_journal_page_last 13362
_journal_paper_doi 10.1039/d0cc05694d
_journal_volume 56
_journal_year 2020
_chemical_formula_moiety '2(C47 H55 Cu N3 P S), 2(C6 H6)'
_chemical_formula_sum 'C106 H122 Cu2 N6 P2 S2'
_chemical_formula_weight 1733.23
_space_group_crystal_system triclinic
_space_group_IT_number 2
_space_group_name_Hall '-P 1'
_space_group_name_H-M_alt 'P -1'
_atom_sites_solution_hydrogens geom
_atom_sites_solution_primary dual
_audit_creation_date 2020-02-27
_audit_creation_method
;
Olex2 1.2
(compiled 2018.05.29 svn.r3508 for OlexSys, GUI svn.r5506)
;
_audit_update_record
;
2020-07-06 deposited with the CCDC.	2020-09-30 downloaded from the CCDC.
;
_cell_angle_alpha 99.1230(10)
_cell_angle_beta 103.295(2)
_cell_angle_gamma 92.374(2)
_cell_formula_units_Z 2
_cell_length_a 16.7653(4)
_cell_length_b 16.7976(3)
_cell_length_c 17.4582(3)
_cell_measurement_reflns_used 23688
_cell_measurement_temperature 150.00(10)
_cell_measurement_theta_max 73.2070
_cell_measurement_theta_min 2.6760
_cell_volume 4708.68(17)
_computing_cell_refinement 'CrysAlisPro 1.171.39.46 (Rigaku OD, 2018)'
_computing_data_collection 'CrysAlisPro 1.171.39.46 (Rigaku OD, 2018)'
_computing_data_reduction 'CrysAlisPro 1.171.39.46 (Rigaku OD, 2018)'
_computing_molecular_graphics 'Olex2 (Dolomanov et al., 2009)'
_computing_publication_material 'Olex2 (Dolomanov et al., 2009)'
_computing_structure_refinement 'ShelXL (Sheldrick, 2015)'
_computing_structure_solution 'ShelXT (Sheldrick, 2015)'
_diffrn_ambient_environment N~2~
_diffrn_ambient_temperature 150.00(10)
_diffrn_detector 'CCD plate'
_diffrn_detector_area_resol_mean 8.1150
_diffrn_detector_type EosS2
_diffrn_measured_fraction_theta_full 0.999
_diffrn_measured_fraction_theta_max 0.982
_diffrn_measurement_device 'four-circle diffractometer'
_diffrn_measurement_device_type 'SuperNova, Dual, Cu at home/near, EosS2'
_diffrn_measurement_method '\w scans'
_diffrn_radiation_monochromator mirror
_diffrn_radiation_probe x-ray
_diffrn_radiation_type CuK\a
_diffrn_radiation_wavelength 1.54184
_diffrn_reflns_av_R_equivalents 0.0206
_diffrn_reflns_av_unetI/netI 0.0262
_diffrn_reflns_Laue_measured_fraction_full 0.999
_diffrn_reflns_Laue_measured_fraction_max 0.982
_diffrn_reflns_limit_h_max 19
_diffrn_reflns_limit_h_min -20
_diffrn_reflns_limit_k_max 20
_diffrn_reflns_limit_k_min -15
_diffrn_reflns_limit_l_max 21
_diffrn_reflns_limit_l_min -21
_diffrn_reflns_number 39170
_diffrn_reflns_point_group_measured_fraction_full 0.999
_diffrn_reflns_point_group_measured_fraction_max 0.982
_diffrn_reflns_theta_full 67.684
_diffrn_reflns_theta_max 73.418
_diffrn_reflns_theta_min 2.673
_diffrn_source 'micro-focus sealed X-ray tube'
_diffrn_source_type 'SuperNova (Cu) X-ray Source'
_exptl_absorpt_coefficient_mu 1.669
_exptl_absorpt_correction_T_max 1.00000
_exptl_absorpt_correction_T_min 0.95464
_exptl_absorpt_correction_type multi-scan
_exptl_absorpt_process_details
;
CrysAlisPro 1.171.39.46 (Rigaku Oxford Diffraction, 2018)
Empirical absorption correction using spherical harmonics,
 implemented in SCALE3 ABSPACK scaling algorithm.
;
_exptl_crystal_colour yellow
_exptl_crystal_colour_primary yellow
_exptl_crystal_density_diffrn 1.222
_exptl_crystal_description block
_exptl_crystal_F_000 1840
_exptl_crystal_size_max 0.246
_exptl_crystal_size_mid 0.175
_exptl_crystal_size_min 0.152
_refine_diff_density_max 0.337
_refine_diff_density_min -0.719
_refine_diff_density_rms 0.046
_refine_ls_extinction_method none
_refine_ls_goodness_of_fit_ref 1.011
_refine_ls_hydrogen_treatment constr
_refine_ls_matrix_type full
_refine_ls_number_parameters 1121
_refine_ls_number_reflns 18602
_refine_ls_number_restraints 14
_refine_ls_restrained_S_all 1.011
_refine_ls_R_factor_all 0.0362
_refine_ls_R_factor_gt 0.0327
_refine_ls_shift/su_max 0.001
_refine_ls_shift/su_mean 0.000
_refine_ls_structure_factor_coef Fsqd
_refine_ls_weighting_details 'w=1/[\s^2^(Fo^2^)+(0.0390P)^2^+1.9290P] where P=(Fo^2^+2Fc^2^)/3'
_refine_ls_weighting_scheme calc
_refine_ls_wR_factor_gt 0.0834
_refine_ls_wR_factor_ref 0.0862
_reflns_Friedel_coverage 0.000
_reflns_number_gt 16924
_reflns_number_total 18602
_reflns_threshold_expression 'I > 2\s(I)'
_cod_data_source_file d0cc05694d2.cif
_cod_data_source_block s20djl03
_cod_depositor_comments 'Adding full bibliography for 7127351--7127357.cif.'
_cod_database_code 7127352
_shelxl_version_number 2014-3
_chemical_oxdiff_usercomment 'pale yellow block'
_shelx_space_group_comment
;
The symmetry employed for this shelxl refinement is uniquely defined
by the following loop, which should always be used as a source of
symmetry information in preference to the above space-group names.
They are only intended as comments.
;
_olex2_refinement_description
;
1. Fixed Uiso
 At 1.2 times of:
  All C(H) groups, All C(H,H) groups
 At 1.5 times of:
  All C(H,H,H) groups
2. Restrained distances
 Cu1-S1 \\sim Cu1-S1A
 with sigma of 0.02
 S1-C29 \\sim S1A-C29
 with sigma of 0.02
 C101-C106 \\sim C1B-C1C
 with sigma of 0.02
 C101-C102 \\sim C1B-C1A
 with sigma of 0.02
 C106-C105 \\sim C1C-C1D
 with sigma of 0.02
 C105-C104 \\sim C1D-C1E
 with sigma of 0.02
 C104-C103 \\sim C1E-C1F
 with sigma of 0.02
 C103-C102 \\sim C1F-C1A
 with sigma of 0.02
 C101-C105 \\sim C1B-C1D
 with sigma of 0.04
 C101-C103 \\sim C1B-C1F
 with sigma of 0.04
 C106-C104 \\sim C1C-C1E
 with sigma of 0.04
 C106-C102 \\sim C1C-C1A
 with sigma of 0.04
 C105-C103 \\sim C1D-C1F
 with sigma of 0.04
 C104-C102 \\sim C1E-C1A
 with sigma of 0.04
3. Uiso/Uaniso restraints and constraints
Uanis(S1) = Uanis(S1A)
4. Others
 1*[Sof(Cu1)+Sof(P1)+Sof(N1)+Sof(N2)+Sof(N3)+Sof(C1)+Sof(C2)+Sof(H2A)+Sof(H2B)+
 Sof(C3)+Sof(H3A)+Sof(H3B)+Sof(C4)+Sof(H4A)+Sof(H4B)+Sof(C5)+Sof(C6)+Sof(C7)+
 Sof(H7)+Sof(C8)+Sof(H8)+Sof(C9)+Sof(H9)+Sof(C10)+Sof(C11)+Sof(H11)+Sof(C12)+
 Sof(H12A)+Sof(H12B)+Sof(H12C)+Sof(C13)+Sof(H13A)+Sof(H13B)+Sof(H13C)+Sof(C14)+
 Sof(H14)+Sof(C15)+Sof(H15A)+Sof(H15B)+Sof(H15C)+Sof(C16)+Sof(H16A)+Sof(H16B)+
 Sof(H16C)+Sof(C17)+Sof(C18)+Sof(C19)+Sof(H19)+Sof(C20)+Sof(H20)+Sof(C21)+
 Sof(H21)+Sof(C22)+Sof(C23)+Sof(H23)+Sof(C24)+Sof(H24A)+Sof(H24B)+Sof(H24C)+
 Sof(C25)+Sof(H25A)+Sof(H25B)+Sof(H25C)+Sof(C26)+Sof(H26)+Sof(C27)+Sof(H27A)+
 Sof(H27B)+Sof(H27C)+Sof(C28)+Sof(H28A)+Sof(H28B)+Sof(H28C)+Sof(C29)+Sof(C30)+
 Sof(C31)+Sof(H31)+Sof(C32)+Sof(H32)+Sof(C33)+Sof(H33)+Sof(C34)+Sof(H34)+
 Sof(C35)+Sof(H35)+Sof(C36)+Sof(C37)+Sof(H37)+Sof(C38)+Sof(H38)+Sof(C39)+
 Sof(H39)+Sof(C40)+Sof(H40)+Sof(C41)+Sof(H41)+Sof(C42)+Sof(C43)+Sof(H43)+
 Sof(C44)+Sof(H44)+Sof(C45)+Sof(H45)+Sof(C46)+Sof(H46)+Sof(C47)+Sof(H47)+
 Sof(S1)+Sof(S1A)+Sof(S1B)+Sof(Cu2)+Sof(S2)+Sof(P2)+Sof(N4)+Sof(N5)+Sof(N6)+
 Sof(C48)+Sof(C49)+Sof(H49A)+Sof(H49B)+Sof(C50)+Sof(H50A)+Sof(H50B)+Sof(C51)+
 Sof(H51A)+Sof(H51B)+Sof(C52)+Sof(C53)+Sof(C54)+Sof(H54)+Sof(C55)+Sof(H55)+
 Sof(C56)+Sof(H56)+Sof(C57)+Sof(C58)+Sof(H58)+Sof(C59)+Sof(H59A)+Sof(H59B)+
 Sof(H59C)+Sof(C60)+Sof(H60A)+Sof(H60B)+Sof(H60C)+Sof(C61)+Sof(H61)+Sof(C62)+
 Sof(H62A)+Sof(H62B)+Sof(H62C)+Sof(C63)+Sof(H63A)+Sof(H63B)+Sof(H63C)+Sof(C64)+
 Sof(C65)+Sof(C66)+Sof(H66)+Sof(C67)+Sof(H67)+Sof(C68)+Sof(H68)+Sof(C69)+
 Sof(C70)+Sof(H70)+Sof(C71)+Sof(H71A)+Sof(H71B)+Sof(H71C)+Sof(C72)+Sof(H72A)+
 Sof(H72B)+Sof(H72C)+Sof(C73)+Sof(H73)+Sof(C74)+Sof(H74A)+Sof(H74B)+Sof(H74C)+
 Sof(C75)+Sof(H75A)+Sof(H75B)+Sof(H75C)+Sof(C76)+Sof(C77)+Sof(C78)+Sof(H78)+
 Sof(C79)+Sof(H79)+Sof(C80)+Sof(H80)+Sof(C81)+Sof(H81)+Sof(C82)+Sof(H82)+
 Sof(C83)+Sof(C84)+Sof(H84)+Sof(C85)+Sof(H85)+Sof(C86)+Sof(H86)+Sof(C87)+
 Sof(H87)+Sof(C88)+Sof(H88)+Sof(C89)+Sof(C90)+Sof(H90)+Sof(C91)+Sof(H91)+
 Sof(C92)+Sof(H92)+Sof(C93)+Sof(H93)+Sof(C94)+Sof(H94)+Sof(C1A)+Sof(H1A)+
 Sof(C1B)+Sof(H1B)+Sof(C1C)+Sof(H1C)+Sof(C1D)+Sof(H1D)+Sof(C1E)+Sof(H1E)+
 Sof(C1F)+Sof(H1F)+Sof(C101)+Sof(H101)+Sof(C106)+Sof(H106)+Sof(C105)+Sof(H105)+
 Sof(C104)+Sof(H104)+Sof(C103)+Sof(H103)+Sof(C102)+Sof(H102)+Sof(C95)+Sof(H95)+
 Sof(C96)+Sof(H96)+Sof(C97)+Sof(H97)+Sof(C98)+Sof(H98)+Sof(C99)+Sof(H99)+
 Sof(C100)+Sof(H100)+Sof(Q1)+Sof(Q2)+Sof(Q3)]=1 with esd of 0
 Fixed Sof: S1(0.65) S1A(0.27) S1B(0.08) C1A(0.3) H1A(0.3) C1B(0.3) H1B(0.3)
 C1C(0.3) H1C(0.3) C1D(0.3) H1D(0.3) C1E(0.3) H1E(0.3) C1F(0.3) H1F(0.3)
 C101(0.7) H101(0.7) C106(0.7) H106(0.7) C105(0.7) H105(0.7) C104(0.7)
 H104(0.7) C103(0.7) H103(0.7) C102(0.7) H102(0.7)
5.a Ternary CH refined with riding coordinates:
 C11(H11), C14(H14), C23(H23), C26(H26), C58(H58), C61(H61), C70(H70), C73(H73)
5.b Secondary CH2 refined with riding coordinates:
 C2(H2A,H2B), C3(H3A,H3B), C4(H4A,H4B), C49(H49A,H49B), C50(H50A,H50B),
 C51(H51A,H51B)
5.c Aromatic/amide H refined with riding coordinates:
 C7(H7), C8(H8), C9(H9), C19(H19), C20(H20), C21(H21), C31(H31), C32(H32),
 C33(H33), C34(H34), C35(H35), C37(H37), C38(H38), C39(H39), C40(H40), C41(H41),
  C43(H43), C44(H44), C45(H45), C46(H46), C47(H47), C54(H54), C55(H55),
 C56(H56), C66(H66), C67(H67), C68(H68), C78(H78), C79(H79), C80(H80), C81(H81),
  C82(H82), C84(H84), C85(H85), C86(H86), C87(H87), C88(H88), C90(H90),
 C91(H91), C92(H92), C93(H93), C94(H94), C1A(H1A), C1B(H1B), C1C(H1C), C1D(H1D),
  C1E(H1E), C1F(H1F), C101(H101), C106(H106), C105(H105), C104(H104),
 C103(H103), C102(H102), C95(H95), C96(H96), C97(H97), C98(H98), C99(H99),
 C100(H100)
5.d Fitted hexagon refined as free rotating group:
 C1A(C1B,C1C,C1D,C1E,C1F), C101(C106,C105,C104,C103,C102)
5.e Idealised Me refined as rotating group:
 C12(H12A,H12B,H12C), C13(H13A,H13B,H13C), C15(H15A,H15B,H15C), C16(H16A,H16B,
 H16C), C24(H24A,H24B,H24C), C25(H25A,H25B,H25C), C27(H27A,H27B,H27C), C28(H28A,
 H28B,H28C), C59(H59A,H59B,H59C), C60(H60A,H60B,H60C), C62(H62A,H62B,H62C),
 C63(H63A,H63B,H63C), C71(H71A,H71B,H71C), C72(H72A,H72B,H72C), C74(H74A,H74B,
 H74C), C75(H75A,H75B,H75C)
;

loop_
_space_group_symop_operation_xyz
'x, y, z'
'-x, -y, -z'

loop_
_atom_site_label
_atom_site_type_symbol
_atom_site_fract_x
_atom_site_fract_y
_atom_site_fract_z
_atom_site_U_iso_or_equiv
_atom_site_adp_type
_atom_site_occupancy
_atom_site_site_symmetry_order
_atom_site_calc_flag
_atom_site_refinement_flags_posn
_atom_site_refinement_flags_adp
_atom_site_refinement_flags_occupancy
_atom_site_disorder_assembly
_atom_site_disorder_group
Cu1 Cu 0.56464(2) -0.10555(2) 0.74300(2) 0.02487(5) Uani 1 1 d D . . . .
P1 P 0.43684(2) -0.07744(2) 0.76698(2) 0.02392(8) Uani 1 1 d . . . . .
N1 N 0.65070(7) -0.22097(7) 0.66003(7) 0.0214(2) Uani 1 1 d . . . . .
N2 N 0.70652(7) -0.19124(7) 0.79484(7) 0.0215(2) Uani 1 1 d . . . . .
N3 N 0.44098(8) 0.08878(8) 0.81916(8) 0.0317(3) Uani 1 1 d . . . . .
C1 C 0.64690(8) -0.18073(8) 0.73188(8) 0.0200(3) Uani 1 1 d . . . . .
C2 C 0.71488(9) -0.27516(9) 0.64586(9) 0.0277(3) Uani 1 1 d . . . . .
H2A H 0.7245 -0.2734 0.5934 0.033 Uiso 1 1 calc R . . . .
H2B H 0.6967 -0.3303 0.6474 0.033 Uiso 1 1 calc R . . . .
C3 C 0.79363(9) -0.24900(9) 0.70903(9) 0.0281(3) Uani 1 1 d . . . . .
H3A H 0.8163 -0.1971 0.7025 0.034 Uiso 1 1 calc R . . . .
H3B H 0.8337 -0.2883 0.7037 0.034 Uiso 1 1 calc R . . . .
C4 C 0.77532(9) -0.24231(9) 0.79049(9) 0.0274(3) Uani 1 1 d . . . . .
H4A H 0.7612 -0.2958 0.8003 0.033 Uiso 1 1 calc R . . . .
H4B H 0.8238 -0.2188 0.8313 0.033 Uiso 1 1 calc R . . . .
C5 C 0.58622(9) -0.21552(8) 0.59052(8) 0.0236(3) Uani 1 1 d . . . . .
C6 C 0.59677(10) -0.15790(9) 0.54298(9) 0.0304(3) Uani 1 1 d . . . . .
C7 C 0.53525(12) -0.15684(11) 0.47408(10) 0.0392(4) Uani 1 1 d . . . . .
H7 H 0.5402 -0.1182 0.4424 0.047 Uiso 1 1 calc R . . . .
C8 C 0.46733(12) -0.21185(12) 0.45214(10) 0.0425(4) Uani 1 1 d . . . . .
H8 H 0.4277 -0.2110 0.4053 0.051 Uiso 1 1 calc R . . . .
C9 C 0.45813(10) -0.26810(11) 0.49939(10) 0.0380(4) Uani 1 1 d . . . . .
H9 H 0.4119 -0.3048 0.4842 0.046 Uiso 1 1 calc R . . . .
C10 C 0.51707(9) -0.27118(9) 0.56996(9) 0.0292(3) Uani 1 1 d . . . . .
C11 C 0.67235(12) -0.09867(10) 0.56387(10) 0.0398(4) Uani 1 1 d . . . . .
H11 H 0.7038 -0.1027 0.6177 0.048 Uiso 1 1 calc R . . . .
C12 C 0.64883(17) -0.01157(12) 0.56434(15) 0.0637(6) Uani 1 1 d . . . . .
H12A H 0.6224 -0.0050 0.5110 0.096 Uiso 1 1 calc GR . . . .
H12B H 0.6975 0.0250 0.5838 0.096 Uiso 1 1 calc GR . . . .
H12C H 0.6118 -0.0001 0.5985 0.096 Uiso 1 1 calc GR . . . .
C13 C 0.72776(14) -0.11914(12) 0.50580(14) 0.0538(5) Uani 1 1 d . . . . .
H13A H 0.7436 -0.1733 0.5069 0.081 Uiso 1 1 calc GR . . . .
H13B H 0.7760 -0.0820 0.5215 0.081 Uiso 1 1 calc GR . . . .
H13C H 0.6983 -0.1150 0.4527 0.081 Uiso 1 1 calc GR . . . .
C14 C 0.50439(10) -0.33344(9) 0.62104(10) 0.0349(3) Uani 1 1 d . . . . .
H14 H 0.5515 -0.3262 0.6674 0.042 Uiso 1 1 calc R . . . .
C15 C 0.42648(14) -0.32214(12) 0.65189(14) 0.0536(5) Uani 1 1 d . . . . .
H15A H 0.4300 -0.2688 0.6826 0.080 Uiso 1 1 calc GR . . . .
H15B H 0.4212 -0.3616 0.6850 0.080 Uiso 1 1 calc GR . . . .
H15C H 0.3794 -0.3289 0.6074 0.080 Uiso 1 1 calc GR . . . .
C16 C 0.50153(11) -0.41906(10) 0.57496(13) 0.0453(4) Uani 1 1 d . . . . .
H16A H 0.4548 -0.4281 0.5300 0.068 Uiso 1 1 calc GR . . . .
H16B H 0.4971 -0.4574 0.6094 0.068 Uiso 1 1 calc GR . . . .
H16C H 0.5509 -0.4255 0.5564 0.068 Uiso 1 1 calc GR . . . .
C17 C 0.70087(9) -0.15756(8) 0.87465(8) 0.0233(3) Uani 1 1 d . . . . .
C18 C 0.75085(10) -0.08760(9) 0.91530(9) 0.0278(3) Uani 1 1 d . . . . .
C19 C 0.74567(11) -0.05761(10) 0.99307(9) 0.0348(3) Uani 1 1 d . . . . .
H19 H 0.7781 -0.0112 1.0212 0.042 Uiso 1 1 calc R . . . .
C20 C 0.69325(11) -0.09563(10) 1.02900(9) 0.0361(4) Uani 1 1 d . . . . .
H20 H 0.6898 -0.0741 1.0805 0.043 Uiso 1 1 calc R . . . .
C21 C 0.64604(10) -0.16544(10) 0.98861(9) 0.0320(3) Uani 1 1 d . . . . .
H21 H 0.6113 -0.1907 1.0136 0.038 Uiso 1 1 calc R . . . .
C22 C 0.64927(9) -0.19896(9) 0.91096(8) 0.0260(3) Uani 1 1 d . . . . .
C23 C 0.80977(10) -0.04435(9) 0.87802(9) 0.0326(3) Uani 1 1 d . . . . .
H23 H 0.8058 -0.0742 0.8241 0.039 Uiso 1 1 calc R . . . .
C24 C 0.78687(12) 0.04165(11) 0.87112(12) 0.0460(4) Uani 1 1 d . . . . .
H24A H 0.7312 0.0401 0.8405 0.069 Uiso 1 1 calc GR . . . .
H24B H 0.8231 0.0667 0.8449 0.069 Uiso 1 1 calc GR . . . .
H24C H 0.7919 0.0723 0.9235 0.069 Uiso 1 1 calc GR . . . .
C25 C 0.89890(11) -0.04257(12) 0.92645(12) 0.0473(4) Uani 1 1 d . . . . .
H25A H 0.9045 -0.0118 0.9789 0.071 Uiso 1 1 calc GR . . . .
H25B H 0.9352 -0.0180 0.9000 0.071 Uiso 1 1 calc GR . . . .
H25C H 0.9128 -0.0968 0.9307 0.071 Uiso 1 1 calc GR . . . .
C26 C 0.60062(10) -0.27879(9) 0.87074(9) 0.0307(3) Uani 1 1 d . . . . .
H26 H 0.6049 -0.2887 0.8150 0.037 Uiso 1 1 calc R . . . .
C27 C 0.51010(12) -0.27797(13) 0.87012(16) 0.0573(5) Uani 1 1 d . . . . .
H27A H 0.5037 -0.2721 0.9239 0.086 Uiso 1 1 calc GR . . . .
H27B H 0.4814 -0.3278 0.8397 0.086 Uiso 1 1 calc GR . . . .
H27C H 0.4878 -0.2335 0.8463 0.086 Uiso 1 1 calc GR . . . .
C28 C 0.63711(13) -0.34829(11) 0.90967(12) 0.0495(5) Uani 1 1 d . . . . .
H28A H 0.6937 -0.3499 0.9076 0.074 Uiso 1 1 calc GR . . . .
H28B H 0.6072 -0.3984 0.8816 0.074 Uiso 1 1 calc GR . . . .
H28C H 0.6334 -0.3404 0.9644 0.074 Uiso 1 1 calc GR . . . .
C29 C 0.47378(8) 0.03065(8) 0.78516(9) 0.0242(3) Uani 1 1 d D . . . .
C30 C 0.47301(9) 0.16939(9) 0.82108(9) 0.0279(3) Uani 1 1 d . . . . .
C31 C 0.46749(10) 0.20189(10) 0.75226(10) 0.0351(3) Uani 1 1 d . . . . .
H31 H 0.4457 0.1697 0.7027 0.042 Uiso 1 1 calc R . . . .
C32 C 0.49420(12) 0.28222(11) 0.75661(12) 0.0444(4) Uani 1 1 d . . . . .
H32 H 0.4898 0.3038 0.7101 0.053 Uiso 1 1 calc R . . . .
C33 C 0.52739(12) 0.33021(10) 0.83015(14) 0.0479(5) Uani 1 1 d . . . . .
H33 H 0.5454 0.3840 0.8332 0.058 Uiso 1 1 calc R . . . .
C34 C 0.53365(11) 0.29799(10) 0.89848(12) 0.0432(4) Uani 1 1 d . . . . .
H34 H 0.5565 0.3300 0.9479 0.052 Uiso 1 1 calc R . . . .
C35 C 0.50618(10) 0.21809(10) 0.89454(10) 0.0332(3) Uani 1 1 d . . . . .
H35 H 0.5100 0.1971 0.9413 0.040 Uiso 1 1 calc R . . . .
C36 C 0.35093(9) -0.08195(9) 0.67990(9) 0.0281(3) Uani 1 1 d . . . . .
C37 C 0.28089(11) -0.04180(12) 0.68457(11) 0.0422(4) Uani 1 1 d . . . . .
H37 H 0.2776 -0.0105 0.7325 0.051 Uiso 1 1 calc R . . . .
C38 C 0.21596(12) -0.04834(14) 0.61786(13) 0.0523(5) Uani 1 1 d . . . . .
H38 H 0.1690 -0.0216 0.6211 0.063 Uiso 1 1 calc R . . . .
C39 C 0.22096(12) -0.09462(13) 0.54642(11) 0.0504(5) Uani 1 1 d . . . . .
H39 H 0.1772 -0.0993 0.5018 0.060 Uiso 1 1 calc R . . . .
C40 C 0.29011(13) -0.13360(12) 0.54113(11) 0.0461(4) Uani 1 1 d . . . . .
H40 H 0.2932 -0.1646 0.4930 0.055 Uiso 1 1 calc R . . . .
C41 C 0.35539(11) -0.12694(10) 0.60745(10) 0.0350(3) Uani 1 1 d . . . . .
H41 H 0.4026 -0.1528 0.6034 0.042 Uiso 1 1 calc R . . . .
C42 C 0.38532(9) -0.09797(8) 0.84413(9) 0.0253(3) Uani 1 1 d . . . . .
C43 C 0.31737(12) -0.15357(13) 0.82680(11) 0.0506(5) Uani 1 1 d . . . . .
H43 H 0.2924 -0.1753 0.7739 0.061 Uiso 1 1 calc R . . . .
C44 C 0.28634(13) -0.17714(14) 0.88770(12) 0.0556(6) Uani 1 1 d . . . . .
H44 H 0.2409 -0.2146 0.8753 0.067 Uiso 1 1 calc R . . . .
C45 C 0.32232(11) -0.14542(11) 0.96614(10) 0.0390(4) Uani 1 1 d . . . . .
H45 H 0.3018 -0.1617 1.0069 0.047 Uiso 1 1 calc R . . . .
C46 C 0.38843(12) -0.08980(11) 0.98378(10) 0.0435(4) Uani 1 1 d . . . . .
H46 H 0.4122 -0.0672 1.0367 0.052 Uiso 1 1 calc R . . . .
C47 C 0.42045(11) -0.06672(10) 0.92323(10) 0.0387(4) Uani 1 1 d . . . . .
H47 H 0.4663 -0.0296 0.9363 0.046 Uiso 1 1 calc R . . . .
S1 S 0.55373(10) 0.02971(10) 0.73491(5) 0.0328(3) Uani 0.65 1 d D . P A 1
S1A S 0.5663(3) 0.0310(3) 0.7601(3) 0.0328(3) Uani 0.27 1 d D . P A 2
S1B S 0.5796(3) 0.0316(3) 0.7977(5) 0.0312(11) Uani 0.08 1 d . . P A 3
Cu2 Cu 0.10303(2) 0.41691(2) 0.73634(2) 0.03161(6) Uani 1 1 d . . . . .
S2 S -0.02909(2) 0.42701(2) 0.68621(2) 0.02794(8) Uani 1 1 d . . . . .
P2 P 0.07999(2) 0.56957(2) 0.75937(2) 0.02876(8) Uani 1 1 d . . . . .
N4 N 0.19988(7) 0.28608(7) 0.69710(7) 0.0223(2) Uani 1 1 d . . . . .
N5 N 0.22368(7) 0.33468(7) 0.83107(7) 0.0221(2) Uani 1 1 d . . . . .
N6 N -0.08904(8) 0.57318(7) 0.72801(8) 0.0307(3) Uani 1 1 d . . . . .
C48 C 0.18483(8) 0.34066(8) 0.75634(8) 0.0217(3) Uani 1 1 d . . . . .
C49 C 0.27995(9) 0.27227(9) 0.85273(9) 0.0282(3) Uani 1 1 d . . . . .
H49A H 0.2758 0.2592 0.9039 0.034 Uiso 1 1 calc R . . . .
H49B H 0.3362 0.2927 0.8576 0.034 Uiso 1 1 calc R . . . .
C50 C 0.25831(9) 0.19703(9) 0.78957(9) 0.0269(3) Uani 1 1 d . . . . .
H50A H 0.2056 0.1716 0.7903 0.032 Uiso 1 1 calc R . . . .
H50B H 0.2995 0.1588 0.8002 0.032 Uiso 1 1 calc R . . . .
C51 C 0.25446(9) 0.22030(9) 0.70853(9) 0.0271(3) Uani 1 1 d . . . . .
H51A H 0.3092 0.2379 0.7050 0.032 Uiso 1 1 calc R . . . .
H51B H 0.2339 0.1738 0.6669 0.032 Uiso 1 1 calc R . . . .
C52 C 0.21049(9) 0.39171(9) 0.89731(8) 0.0248(3) Uani 1 1 d . . . . .
C53 C 0.15076(10) 0.37046(10) 0.93659(9) 0.0304(3) Uani 1 1 d . . . . .
C54 C 0.14258(12) 0.42437(11) 1.00340(10) 0.0403(4) Uani 1 1 d . . . . .
H54 H 0.1027 0.4123 1.0300 0.048 Uiso 1 1 calc R . . . .
C55 C 0.19266(13) 0.49527(11) 1.03072(11) 0.0452(4) Uani 1 1 d . . . . .
H55 H 0.1871 0.5299 1.0761 0.054 Uiso 1 1 calc R . . . .
C56 C 0.25090(12) 0.51497(10) 0.99099(10) 0.0405(4) Uani 1 1 d . . . . .
H56 H 0.2842 0.5630 1.0100 0.049 Uiso 1 1 calc R . . . .
C57 C 0.26090(10) 0.46430(9) 0.92266(9) 0.0304(3) Uani 1 1 d . . . . .
C58 C 0.09592(10) 0.29242(10) 0.90906(10) 0.0353(3) Uani 1 1 d . . . . .
H58 H 0.1116 0.2624 0.8626 0.042 Uiso 1 1 calc R . . . .
C59 C 0.00566(11) 0.30915(14) 0.88288(12) 0.0499(5) Uani 1 1 d . . . . .
H59A H -0.0115 0.3380 0.9276 0.075 Uiso 1 1 calc GR . . . .
H59B H -0.0275 0.2588 0.8633 0.075 Uiso 1 1 calc GR . . . .
H59C H -0.0008 0.3412 0.8412 0.075 Uiso 1 1 calc GR . . . .
C60 C 0.10822(12) 0.23935(12) 0.97438(12) 0.0452(4) Uani 1 1 d . . . . .
H60A H 0.1650 0.2285 0.9889 0.068 Uiso 1 1 calc GR . . . .
H60B H 0.0747 0.1893 0.9545 0.068 Uiso 1 1 calc GR . . . .
H60C H 0.0926 0.2672 1.0204 0.068 Uiso 1 1 calc GR . . . .
C61 C 0.32440(10) 0.48870(10) 0.87977(10) 0.0355(3) Uani 1 1 d . . . . .
H61 H 0.3172 0.4501 0.8298 0.043 Uiso 1 1 calc R . . . .
C62 C 0.31363(11) 0.57353(12) 0.85881(13) 0.0481(5) Uani 1 1 d . . . . .
H62A H 0.2581 0.5761 0.8294 0.072 Uiso 1 1 calc GR . . . .
H62B H 0.3509 0.5848 0.8269 0.072 Uiso 1 1 calc GR . . . .
H62C H 0.3251 0.6128 0.9071 0.072 Uiso 1 1 calc GR . . . .
C63 C 0.41149(11) 0.48532(12) 0.92989(13) 0.0478(4) Uani 1 1 d . . . . .
H63A H 0.4200 0.5229 0.9791 0.072 Uiso 1 1 calc GR . . . .
H63B H 0.4506 0.4994 0.9008 0.072 Uiso 1 1 calc GR . . . .
H63C H 0.4186 0.4316 0.9412 0.072 Uiso 1 1 calc GR . . . .
C64 C 0.16634(9) 0.29395(9) 0.61510(8) 0.0241(3) Uani 1 1 d . . . . .
C65 C 0.09614(9) 0.24487(9) 0.57136(9) 0.0289(3) Uani 1 1 d . . . . .
C66 C 0.06461(10) 0.25454(11) 0.49246(9) 0.0372(4) Uani 1 1 d . . . . .
H66 H 0.0170 0.2239 0.4625 0.045 Uiso 1 1 calc R . . . .
C67 C 0.10287(11) 0.30889(11) 0.45809(9) 0.0389(4) Uani 1 1 d . . . . .
H67 H 0.0805 0.3152 0.4057 0.047 Uiso 1 1 calc R . . . .
C68 C 0.17433(11) 0.35392(10) 0.50138(9) 0.0344(3) Uani 1 1 d . . . . .
H68 H 0.2004 0.3894 0.4772 0.041 Uiso 1 1 calc R . . . .
C69 C 0.20824(9) 0.34721(9) 0.58086(9) 0.0275(3) Uani 1 1 d . . . . .
C70 C 0.05384(10) 0.18305(10) 0.60718(9) 0.0326(3) Uani 1 1 d . . . . .
H70 H 0.0897 0.1789 0.6591 0.039 Uiso 1 1 calc R . . . .
C71 C -0.02757(13) 0.21006(11) 0.62144(16) 0.0568(6) Uani 1 1 d . . . . .
H71A H -0.0181 0.2601 0.6586 0.085 Uiso 1 1 calc GR . . . .
H71B H -0.0533 0.1695 0.6429 0.085 Uiso 1 1 calc GR . . . .
H71C H -0.0628 0.2176 0.5718 0.085 Uiso 1 1 calc GR . . . .
C72 C 0.04048(14) 0.09922(11) 0.55545(13) 0.0497(5) Uani 1 1 d . . . . .
H72A H 0.0017 0.1006 0.5058 0.075 Uiso 1 1 calc GR . . . .
H72B H 0.0195 0.0611 0.5830 0.075 Uiso 1 1 calc GR . . . .
H72C H 0.0918 0.0832 0.5450 0.075 Uiso 1 1 calc GR . . . .
C73 C 0.28784(10) 0.39603(9) 0.62612(10) 0.0317(3) Uani 1 1 d . . . . .
H73 H 0.3041 0.3795 0.6785 0.038 Uiso 1 1 calc R . . . .
C74 C 0.27610(14) 0.48594(11) 0.64014(15) 0.0558(5) Uani 1 1 d . . . . .
H74A H 0.2595 0.5038 0.5897 0.084 Uiso 1 1 calc GR . . . .
H74B H 0.3269 0.5153 0.6702 0.084 Uiso 1 1 calc GR . . . .
H74C H 0.2345 0.4956 0.6694 0.084 Uiso 1 1 calc GR . . . .
C75 C 0.35720(11) 0.37888(12) 0.58343(12) 0.0438(4) Uani 1 1 d . . . . .
H75A H 0.3632 0.3218 0.5748 0.066 Uiso 1 1 calc GR . . . .
H75B H 0.4077 0.4069 0.6158 0.066 Uiso 1 1 calc GR . . . .
H75C H 0.3441 0.3972 0.5329 0.066 Uiso 1 1 calc GR . . . .
C76 C -0.02884(9) 0.53001(8) 0.72204(9) 0.0254(3) Uani 1 1 d . . . . .
C77 C -0.17044(9) 0.53584(8) 0.70238(10) 0.0283(3) Uani 1 1 d . . . . .
C78 C -0.21989(10) 0.54170(10) 0.75660(11) 0.0350(3) Uani 1 1 d . . . . .
H78 H -0.1992 0.5693 0.8085 0.042 Uiso 1 1 calc R . . . .
C79 C -0.30029(11) 0.50644(11) 0.73360(13) 0.0447(4) Uani 1 1 d . . . . .
H79 H -0.3328 0.5099 0.7704 0.054 Uiso 1 1 calc R . . . .
C80 C -0.33203(11) 0.46630(12) 0.65634(13) 0.0467(4) Uani 1 1 d . . . . .
H80 H -0.3856 0.4425 0.6412 0.056 Uiso 1 1 calc R . . . .
C81 C -0.28377(11) 0.46175(11) 0.60187(11) 0.0421(4) Uani 1 1 d . . . . .
H81 H -0.3053 0.4354 0.5496 0.051 Uiso 1 1 calc R . . . .
C82 C -0.20328(10) 0.49615(10) 0.62438(10) 0.0333(3) Uani 1 1 d . . . . .
H82 H -0.1712 0.4927 0.5872 0.040 Uiso 1 1 calc R . . . .
C83 C 0.07848(10) 0.66135(10) 0.83087(9) 0.0333(3) Uani 1 1 d . . . . .
C84 C 0.11457(12) 0.66244(15) 0.91126(11) 0.0526(5) Uani 1 1 d . . . . .
H84 H 0.1393 0.6174 0.9274 0.063 Uiso 1 1 calc R . . . .
C85 C 0.11364(14) 0.7311(2) 0.96773(12) 0.0724(8) Uani 1 1 d . . . . .
H85 H 0.1386 0.7320 1.0213 0.087 Uiso 1 1 calc R . . . .
C86 C 0.07600(15) 0.79723(18) 0.94443(14) 0.0710(8) Uani 1 1 d . . . . .
H86 H 0.0751 0.8426 0.9823 0.085 Uiso 1 1 calc R . . . .
C87 C 0.03991(14) 0.79668(13) 0.86587(14) 0.0575(6) Uani 1 1 d . . . . .
H87 H 0.0145 0.8417 0.8505 0.069 Uiso 1 1 calc R . . . .
C88 C 0.04089(11) 0.72969(10) 0.80888(11) 0.0398(4) Uani 1 1 d . . . . .
H88 H 0.0163 0.7301 0.7555 0.048 Uiso 1 1 calc R . . . .
C89 C 0.10350(9) 0.61137(8) 0.67560(9) 0.0266(3) Uani 1 1 d . . . . .
C90 C 0.06600(11) 0.57982(10) 0.59688(10) 0.0383(4) Uani 1 1 d . . . . .
H90 H 0.0238 0.5389 0.5852 0.046 Uiso 1 1 calc R . . . .
C91 C 0.09068(12) 0.60863(12) 0.53488(11) 0.0447(4) Uani 1 1 d . . . . .
H91 H 0.0643 0.5873 0.4822 0.054 Uiso 1 1 calc R . . . .
C92 C 0.15356(11) 0.66822(11) 0.55049(11) 0.0396(4) Uani 1 1 d . . . . .
H92 H 0.1701 0.6869 0.5087 0.047 Uiso 1 1 calc R . . . .
C93 C 0.19201(12) 0.70016(11) 0.62856(11) 0.0427(4) Uani 1 1 d . . . . .
H93 H 0.2346 0.7407 0.6396 0.051 Uiso 1 1 calc R . . . .
C94 C 0.16741(11) 0.67202(10) 0.69070(10) 0.0377(4) Uani 1 1 d . . . . .
H94 H 0.1939 0.6939 0.7432 0.045 Uiso 1 1 calc R . . . .
C1A C -0.0822(6) 0.9844(9) 0.6960(7) 0.074(4) Uani 0.3 1 d D . P B 2
H1A H -0.1377 0.9815 0.6705 0.089 Uiso 0.3 1 calc R . P B 2
C1B C -0.0364(10) 0.9189(7) 0.6819(9) 0.090(8) Uani 0.3 1 d DG . P B 2
H1B H -0.0612 0.8722 0.6470 0.108 Uiso 0.3 1 calc R . P B 2
C1C C 0.0465(9) 0.9231(6) 0.7200(10) 0.096(8) Uani 0.3 1 d DG . P B 2
H1C H 0.0772 0.8793 0.7106 0.116 Uiso 0.3 1 calc R . P B 2
C1D C 0.0837(5) 0.9929(8) 0.7722(8) 0.064(3) Uani 0.3 1 d DG . P B 2
H1D H 0.1392 0.9958 0.7977 0.077 Uiso 0.3 1 calc R . P B 2
C1E C 0.0379(7) 1.0584(5) 0.7863(6) 0.054(3) Uani 0.3 1 d DG . P B 2
H1E H 0.0627 1.1051 0.8212 0.065 Uiso 0.3 1 calc R . P B 2
C1F C -0.0451(7) 1.0542(6) 0.7482(7) 0.057(3) Uani 0.3 1 d DG . P B 2
H1F H -0.0757 1.0980 0.7576 0.068 Uiso 0.3 1 calc R . P B 2
C101 C 0.0355(4) 0.9118(3) 0.7060(4) 0.076(2) Uani 0.7 1 d D . P C 1
H101 H 0.0515 0.8631 0.6832 0.091 Uiso 0.7 1 calc R . P C 1
C106 C 0.0912(3) 0.9633(4) 0.7669(4) 0.0786(18) Uani 0.7 1 d DG . P C 1
H106 H 0.1444 0.9489 0.7848 0.094 Uiso 0.7 1 calc R . P C 1
C105 C 0.0673(3) 1.0362(3) 0.8010(2) 0.0668(15) Uani 0.7 1 d DG . P C 1
H105 H 0.1045 1.0706 0.8417 0.080 Uiso 0.7 1 calc R . P C 1
C104 C -0.0123(4) 1.0576(2) 0.7743(3) 0.0713(17) Uani 0.7 1 d DG . P C 1
H104 H -0.0282 1.1063 0.7971 0.086 Uiso 0.7 1 calc R . P C 1
C103 C -0.0679(3) 1.0061(4) 0.7134(3) 0.0708(17) Uani 0.7 1 d DG . P C 1
H103 H -0.1211 1.0205 0.6955 0.085 Uiso 0.7 1 calc R . P C 1
C102 C -0.0441(4) 0.9333(4) 0.6793(3) 0.0645(19) Uani 0.7 1 d DG . P C 1
H102 H -0.0813 0.8988 0.6386 0.077 Uiso 0.7 1 calc R . P C 1
C95 C -0.18955(12) 0.27785(12) 0.71167(14) 0.0508(5) Uani 1 1 d . . . . .
H95 H -0.1537 0.2965 0.6838 0.061 Uiso 1 1 calc R . . . .
C96 C -0.22550(12) 0.19976(13) 0.68939(11) 0.0470(4) Uani 1 1 d . . . . .
H96 H -0.2129 0.1652 0.6474 0.056 Uiso 1 1 calc R . . . .
C97 C -0.28029(11) 0.17311(11) 0.72979(11) 0.0414(4) Uani 1 1 d . . . . .
H97 H -0.3051 0.1207 0.7143 0.050 Uiso 1 1 calc R . . . .
C98 C -0.29841(12) 0.22284(11) 0.79206(12) 0.0447(4) Uani 1 1 d . . . . .
H98 H -0.3358 0.2048 0.8188 0.054 Uiso 1 1 calc R . . . .
C99 C -0.26075(14) 0.30015(13) 0.81501(17) 0.0659(7) Uani 1 1 d . . . . .
H99 H -0.2719 0.3341 0.8581 0.079 Uiso 1 1 calc R . . . .
C100 C -0.20643(13) 0.32767(11) 0.77442(17) 0.0633(7) Uani 1 1 d . . . . .
H100 H -0.1815 0.3801 0.7900 0.076 Uiso 1 1 calc R . . . .

loop_
_atom_site_aniso_label
_atom_site_aniso_U_11
_atom_site_aniso_U_22
_atom_site_aniso_U_33
_atom_site_aniso_U_23
_atom_site_aniso_U_13
_atom_site_aniso_U_12
Cu1 0.02466(11) 0.02122(10) 0.02958(11) 0.00012(8) 0.01064(8) 0.00465(8)
P1 0.01989(16) 0.02032(16) 0.03087(18) -0.00191(13) 0.00942(14) -0.00062(12)
N1 0.0239(6) 0.0183(5) 0.0222(5) -0.0001(4) 0.0082(4) 0.0017(4)
N2 0.0230(6) 0.0205(5) 0.0217(5) 0.0018(4) 0.0079(4) 0.0027(4)
N3 0.0300(7) 0.0240(6) 0.0421(7) -0.0002(5) 0.0149(6) 0.0027(5)
C1 0.0217(6) 0.0163(6) 0.0229(6) 0.0021(5) 0.0090(5) -0.0021(5)
C2 0.0301(7) 0.0264(7) 0.0272(7) -0.0013(6) 0.0115(6) 0.0073(6)
C3 0.0251(7) 0.0282(7) 0.0333(8) 0.0037(6) 0.0119(6) 0.0071(6)
C4 0.0269(7) 0.0273(7) 0.0284(7) 0.0032(6) 0.0073(6) 0.0082(6)
C5 0.0277(7) 0.0219(6) 0.0200(6) -0.0025(5) 0.0070(5) 0.0034(5)
C6 0.0414(9) 0.0272(7) 0.0234(7) 0.0005(6) 0.0113(6) 0.0048(6)
C7 0.0540(11) 0.0407(9) 0.0252(8) 0.0074(7) 0.0111(7) 0.0135(8)
C8 0.0441(10) 0.0549(11) 0.0236(8) -0.0011(7) 0.0018(7) 0.0164(8)
C9 0.0314(8) 0.0430(9) 0.0312(8) -0.0095(7) 0.0020(6) 0.0005(7)
C10 0.0309(8) 0.0268(7) 0.0267(7) -0.0047(6) 0.0070(6) 0.0003(6)
C11 0.0563(11) 0.0336(8) 0.0308(8) 0.0075(7) 0.0137(7) -0.0083(7)
C12 0.0980(18) 0.0315(10) 0.0734(15) 0.0011(9) 0.0515(14) -0.0045(10)
C13 0.0549(12) 0.0442(11) 0.0699(14) 0.0091(10) 0.0312(11) -0.0002(9)
C14 0.0345(8) 0.0275(8) 0.0387(8) -0.0009(6) 0.0070(7) -0.0086(6)
C15 0.0630(13) 0.0351(9) 0.0722(14) 0.0061(9) 0.0393(11) -0.0038(9)
C16 0.0385(9) 0.0284(8) 0.0624(12) -0.0028(8) 0.0067(8) -0.0005(7)
C17 0.0265(7) 0.0239(7) 0.0204(6) 0.0043(5) 0.0064(5) 0.0060(5)
C18 0.0345(8) 0.0238(7) 0.0251(7) 0.0033(5) 0.0072(6) 0.0040(6)
C19 0.0488(10) 0.0276(7) 0.0250(7) -0.0008(6) 0.0065(7) 0.0033(7)
C20 0.0518(10) 0.0372(8) 0.0220(7) 0.0049(6) 0.0128(7) 0.0139(7)
C21 0.0350(8) 0.0395(8) 0.0267(7) 0.0121(6) 0.0125(6) 0.0093(7)
C22 0.0258(7) 0.0291(7) 0.0247(7) 0.0083(6) 0.0060(5) 0.0056(6)
C23 0.0401(9) 0.0264(7) 0.0289(7) 0.0009(6) 0.0076(6) -0.0051(6)
C24 0.0482(11) 0.0341(9) 0.0566(11) 0.0149(8) 0.0109(9) -0.0028(8)
C25 0.0367(9) 0.0495(11) 0.0566(11) 0.0148(9) 0.0096(8) 0.0006(8)
C26 0.0321(8) 0.0346(8) 0.0267(7) 0.0089(6) 0.0081(6) -0.0026(6)
C27 0.0348(10) 0.0476(11) 0.0879(16) 0.0085(11) 0.0147(10) -0.0049(8)
C28 0.0579(12) 0.0322(9) 0.0523(11) 0.0086(8) -0.0002(9) 0.0026(8)
C29 0.0201(6) 0.0219(6) 0.0297(7) 0.0006(5) 0.0073(5) 0.0008(5)
C30 0.0219(7) 0.0221(7) 0.0402(8) -0.0002(6) 0.0113(6) 0.0055(5)
C31 0.0326(8) 0.0333(8) 0.0377(8) 0.0006(7) 0.0078(7) 0.0096(6)
C32 0.0471(10) 0.0381(9) 0.0560(11) 0.0194(8) 0.0190(9) 0.0157(8)
C33 0.0458(10) 0.0214(8) 0.0800(14) 0.0038(8) 0.0250(10) 0.0034(7)
C34 0.0378(9) 0.0323(8) 0.0535(11) -0.0135(8) 0.0135(8) -0.0016(7)
C35 0.0296(8) 0.0325(8) 0.0374(8) -0.0001(6) 0.0114(6) 0.0052(6)
C36 0.0263(7) 0.0255(7) 0.0320(7) 0.0033(6) 0.0082(6) -0.0042(6)
C37 0.0311(9) 0.0519(10) 0.0421(9) 0.0032(8) 0.0084(7) 0.0070(7)
C38 0.0300(9) 0.0709(14) 0.0582(12) 0.0237(10) 0.0058(8) 0.0087(9)
C39 0.0448(11) 0.0635(12) 0.0389(10) 0.0236(9) -0.0043(8) -0.0154(9)
C40 0.0587(12) 0.0474(10) 0.0295(8) 0.0079(7) 0.0061(8) -0.0063(9)
C41 0.0416(9) 0.0326(8) 0.0319(8) 0.0059(6) 0.0116(7) -0.0014(7)
C42 0.0222(7) 0.0225(7) 0.0309(7) 0.0003(5) 0.0086(6) 0.0026(5)
C43 0.0450(10) 0.0677(13) 0.0326(9) -0.0080(8) 0.0134(8) -0.0294(9)
C44 0.0495(11) 0.0718(14) 0.0428(10) -0.0017(9) 0.0192(9) -0.0290(10)
C45 0.0445(10) 0.0412(9) 0.0371(9) 0.0093(7) 0.0193(7) 0.0048(7)
C46 0.0565(11) 0.0416(9) 0.0280(8) 0.0048(7) 0.0037(8) -0.0060(8)
C47 0.0415(9) 0.0350(8) 0.0332(8) 0.0042(7) 0.0000(7) -0.0115(7)
S1 0.0324(6) 0.0203(2) 0.0541(8) 0.0064(6) 0.0275(6) 0.0037(3)
S1A 0.0324(6) 0.0203(2) 0.0541(8) 0.0064(6) 0.0275(6) 0.0037(3)
S1B 0.021(2) 0.023(2) 0.050(3) 0.002(3) 0.011(2) 0.0009(17)
Cu2 0.02832(12) 0.04604(14) 0.02691(11) 0.01610(10) 0.01037(9) 0.01768(10)
S2 0.02120(16) 0.02086(16) 0.03820(19) 0.00456(14) 0.00058(14) -0.00007(12)
P2 0.01995(17) 0.02586(18) 0.0407(2) 0.01369(16) 0.00254(15) 0.00037(13)
N4 0.0212(6) 0.0245(6) 0.0215(6) 0.0051(4) 0.0051(4) 0.0026(4)
N5 0.0219(6) 0.0223(5) 0.0214(5) 0.0043(4) 0.0032(4) 0.0032(4)
N6 0.0230(6) 0.0230(6) 0.0445(7) 0.0074(5) 0.0035(5) 0.0027(5)
C48 0.0182(6) 0.0245(6) 0.0231(6) 0.0069(5) 0.0051(5) -0.0014(5)
C49 0.0287(7) 0.0279(7) 0.0267(7) 0.0070(6) 0.0012(6) 0.0079(6)
C50 0.0277(7) 0.0242(7) 0.0296(7) 0.0080(6) 0.0058(6) 0.0052(5)
C51 0.0267(7) 0.0266(7) 0.0290(7) 0.0050(6) 0.0081(6) 0.0064(6)
C52 0.0262(7) 0.0267(7) 0.0204(6) 0.0052(5) 0.0020(5) 0.0069(5)
C53 0.0332(8) 0.0342(8) 0.0260(7) 0.0090(6) 0.0080(6) 0.0085(6)
C54 0.0502(10) 0.0437(9) 0.0331(8) 0.0086(7) 0.0192(8) 0.0135(8)
C55 0.0691(13) 0.0357(9) 0.0322(9) 0.0005(7) 0.0167(8) 0.0138(8)
C56 0.0569(11) 0.0280(8) 0.0324(8) -0.0007(6) 0.0063(8) 0.0038(7)
C57 0.0334(8) 0.0271(7) 0.0276(7) 0.0041(6) 0.0010(6) 0.0040(6)
C58 0.0358(9) 0.0422(9) 0.0315(8) 0.0091(7) 0.0141(7) 0.0000(7)
C59 0.0366(10) 0.0694(13) 0.0471(10) 0.0236(10) 0.0087(8) -0.0014(9)
C60 0.0484(11) 0.0449(10) 0.0475(10) 0.0190(8) 0.0149(8) 0.0022(8)
C61 0.0334(8) 0.0324(8) 0.0355(8) -0.0006(6) 0.0035(7) -0.0058(6)
C62 0.0317(9) 0.0494(11) 0.0632(12) 0.0227(9) 0.0041(8) -0.0047(8)
C63 0.0362(10) 0.0396(10) 0.0623(12) 0.0025(9) 0.0048(9) 0.0057(7)
C64 0.0252(7) 0.0279(7) 0.0215(6) 0.0055(5) 0.0088(5) 0.0067(5)
C65 0.0269(7) 0.0349(8) 0.0243(7) 0.0034(6) 0.0065(6) 0.0031(6)
C66 0.0316(8) 0.0518(10) 0.0253(7) 0.0022(7) 0.0036(6) 0.0053(7)
C67 0.0424(9) 0.0553(10) 0.0228(7) 0.0114(7) 0.0098(7) 0.0172(8)
C68 0.0429(9) 0.0391(8) 0.0302(8) 0.0148(7) 0.0190(7) 0.0141(7)
C69 0.0315(8) 0.0275(7) 0.0277(7) 0.0066(6) 0.0134(6) 0.0078(6)
C70 0.0285(8) 0.0369(8) 0.0295(8) 0.0029(6) 0.0041(6) -0.0050(6)
C71 0.0561(12) 0.0295(9) 0.0953(17) 0.0021(10) 0.0463(12) -0.0014(8)
C72 0.0619(12) 0.0330(9) 0.0592(12) 0.0031(8) 0.0269(10) 0.0082(8)
C73 0.0360(8) 0.0285(8) 0.0349(8) 0.0076(6) 0.0161(7) 0.0010(6)
C74 0.0594(13) 0.0299(9) 0.0789(15) 0.0017(9) 0.0240(11) 0.0023(8)
C75 0.0368(9) 0.0476(10) 0.0498(10) 0.0048(8) 0.0194(8) 0.0001(8)
C76 0.0229(7) 0.0214(6) 0.0322(7) 0.0094(6) 0.0044(6) 0.0003(5)
C77 0.0215(7) 0.0213(7) 0.0419(8) 0.0100(6) 0.0037(6) 0.0050(5)
C78 0.0322(8) 0.0294(8) 0.0433(9) 0.0062(7) 0.0083(7) 0.0064(6)
C79 0.0326(9) 0.0433(10) 0.0645(12) 0.0129(9) 0.0213(8) 0.0063(7)
C80 0.0227(8) 0.0465(10) 0.0676(13) 0.0121(9) 0.0036(8) -0.0020(7)
C81 0.0294(8) 0.0443(10) 0.0455(10) 0.0069(8) -0.0044(7) 0.0014(7)
C82 0.0262(8) 0.0353(8) 0.0381(8) 0.0116(7) 0.0028(6) 0.0046(6)
C83 0.0267(7) 0.0426(9) 0.0286(8) 0.0062(6) 0.0047(6) -0.0121(6)
C84 0.0349(9) 0.0911(16) 0.0307(9) 0.0176(9) 0.0045(7) -0.0170(10)
C85 0.0493(13) 0.134(3) 0.0260(9) -0.0040(12) 0.0125(9) -0.0367(15)
C86 0.0604(14) 0.0910(19) 0.0527(13) -0.0319(13) 0.0336(11) -0.0382(14)
C87 0.0619(13) 0.0470(11) 0.0620(13) -0.0161(10) 0.0323(11) -0.0159(9)
C88 0.0446(10) 0.0362(9) 0.0358(9) -0.0024(7) 0.0117(7) -0.0066(7)
C89 0.0224(7) 0.0221(7) 0.0356(8) 0.0061(6) 0.0064(6) 0.0032(5)
C90 0.0375(9) 0.0348(8) 0.0383(9) 0.0033(7) 0.0042(7) -0.0082(7)
C91 0.0525(11) 0.0456(10) 0.0329(9) 0.0021(7) 0.0081(8) -0.0042(8)
C92 0.0439(10) 0.0402(9) 0.0406(9) 0.0122(7) 0.0187(8) 0.0053(7)
C93 0.0437(10) 0.0384(9) 0.0475(10) 0.0075(8) 0.0161(8) -0.0094(7)
C94 0.0388(9) 0.0343(8) 0.0369(9) 0.0028(7) 0.0074(7) -0.0100(7)
C1A 0.112(9) 0.063(8) 0.043(5) -0.021(5) 0.038(5) -0.039(7)
C1B 0.131(18) 0.056(7) 0.111(14) 0.012(7) 0.089(13) -0.005(8)
C1C 0.155(17) 0.033(5) 0.126(16) -0.013(7) 0.108(14) -0.018(8)
C1D 0.059(5) 0.043(7) 0.095(8) -0.009(6) 0.042(5) -0.002(4)
C1E 0.059(8) 0.044(5) 0.067(6) 0.006(4) 0.034(6) -0.001(5)
C1F 0.066(7) 0.065(6) 0.037(6) -0.001(5) 0.014(5) -0.014(5)
C101 0.098(5) 0.070(4) 0.063(3) 0.008(3) 0.029(3) 0.004(3)
C106 0.092(4) 0.068(5) 0.089(4) 0.010(3) 0.051(3) 0.010(3)
C105 0.076(4) 0.063(4) 0.069(3) 0.012(3) 0.036(3) -0.008(3)
C104 0.097(6) 0.068(3) 0.051(3) 0.003(2) 0.028(3) 0.001(3)
C103 0.089(3) 0.070(4) 0.055(4) 0.006(3) 0.025(2) 0.004(3)
C102 0.096(5) 0.052(3) 0.047(3) 0.009(2) 0.022(3) -0.014(3)
C95 0.0383(10) 0.0493(11) 0.0730(14) 0.0242(10) 0.0219(9) -0.0044(8)
C96 0.0459(10) 0.0559(11) 0.0374(9) 0.0027(8) 0.0125(8) -0.0116(9)
C97 0.0418(9) 0.0372(9) 0.0421(9) 0.0040(7) 0.0084(8) -0.0134(7)
C98 0.0411(10) 0.0399(9) 0.0594(11) 0.0110(8) 0.0236(9) -0.0001(8)
C99 0.0599(13) 0.0404(11) 0.1008(19) -0.0145(11) 0.0452(13) 0.0008(9)
C100 0.0461(11) 0.0265(9) 0.122(2) 0.0044(11) 0.0373(13) -0.0010(8)

loop_
_atom_type_symbol
_atom_type_description
_atom_type_scat_dispersion_real
_atom_type_scat_dispersion_imag
_atom_type_scat_source
C C 0.0181 0.0091 'International Tables Vol C Tables 4.2.6.8 and 6.1.1.4'
H H 0.0000 0.0000 'International Tables Vol C Tables 4.2.6.8 and 6.1.1.4'
Cu Cu -1.9646 0.5888 'International Tables Vol C Tables 4.2.6.8 and 6.1.1.4'
N N 0.0311 0.0180 'International Tables Vol C Tables 4.2.6.8 and 6.1.1.4'
P P 0.2955 0.4335 'International Tables Vol C Tables 4.2.6.8 and 6.1.1.4'
S S 0.3331 0.5567 'International Tables Vol C Tables 4.2.6.8 and 6.1.1.4'

loop_
_geom_angle_atom_site_label_1
_geom_angle_atom_site_label_2
_geom_angle_atom_site_label_3
_geom_angle
_geom_angle_site_symmetry_1
_geom_angle_site_symmetry_3
_geom_angle_publ_flag
P1 Cu1 S1B 75.36(12) . . ?
C1 Cu1 P1 150.25(4) . . ?
C1 Cu1 S1 135.03(6) . . ?
C1 Cu1 S1A 133.52(14) . . ?
C1 Cu1 S1B 130.11(13) . . ?
S1 Cu1 P1 74.72(4) . . ?
S1A Cu1 P1 75.49(13) . . ?
C29 P1 Cu1 86.86(4) . . ?
C36 P1 Cu1 117.18(5) . . ?
C36 P1 C29 100.90(7) . . ?
C42 P1 Cu1 133.11(5) . . ?
C42 P1 C29 110.08(6) . . ?
C42 P1 C36 102.52(7) . . ?
C1 N1 C2 124.83(12) . . ?
C1 N1 C5 119.45(11) . . ?
C5 N1 C2 115.65(11) . . ?
C1 N2 C4 125.03(11) . . ?
C1 N2 C17 119.51(11) . . ?
C17 N2 C4 115.17(11) . . ?
C29 N3 C30 118.03(13) . . ?
N1 C1 Cu1 121.52(10) . . ?
N1 C1 N2 116.70(12) . . ?
N2 C1 Cu1 121.63(9) . . ?
N1 C2 C3 109.84(11) . . ?
C2 C3 C4 108.91(12) . . ?
N2 C4 C3 110.02(11) . . ?
C6 C5 N1 119.20(13) . . ?
C10 C5 N1 118.91(13) . . ?
C10 C5 C6 121.77(14) . . ?
C5 C6 C11 122.08(14) . . ?
C7 C6 C5 117.82(15) . . ?
C7 C6 C11 120.09(15) . . ?
C8 C7 C6 121.31(16) . . ?
C9 C8 C7 120.04(15) . . ?
C8 C9 C10 121.24(16) . . ?
C5 C10 C9 117.79(15) . . ?
C5 C10 C14 122.44(14) . . ?
C9 C10 C14 119.77(14) . . ?
C6 C11 C12 111.32(17) . . ?
C6 C11 C13 111.22(14) . . ?
C12 C11 C13 109.85(15) . . ?
C10 C14 C15 111.78(15) . . ?
C10 C14 C16 110.83(14) . . ?
C16 C14 C15 110.29(14) . . ?
C18 C17 N2 119.02(13) . . ?
C18 C17 C22 122.07(13) . . ?
C22 C17 N2 118.78(12) . . ?
C17 C18 C23 122.62(13) . . ?
C19 C18 C17 117.80(14) . . ?
C19 C18 C23 119.58(14) . . ?
C20 C19 C18 121.15(15) . . ?
C21 C20 C19 120.09(14) . . ?
C20 C21 C22 121.41(15) . . ?
C17 C22 C26 122.87(13) . . ?
C21 C22 C17 117.40(14) . . ?
C21 C22 C26 119.68(14) . . ?
C18 C23 C24 111.06(14) . . ?
C18 C23 C25 111.05(14) . . ?
C24 C23 C25 109.92(14) . . ?
C22 C26 C28 110.90(13) . . ?
C27 C26 C22 112.90(14) . . ?
C27 C26 C28 110.02(15) . . ?
N3 C29 P1 125.71(11) . . ?
N3 C29 S1 131.47(13) . . ?
N3 C29 S1A 129.1(2) . . ?
N3 C29 S1B 121.4(2) . . ?
S1 C29 P1 102.47(9) . . ?
S1A C29 P1 104.55(19) . . ?
S1B C29 P1 105.18(18) . . ?
C31 C30 N3 122.00(14) . . ?
C31 C30 C35 118.98(15) . . ?
C35 C30 N3 118.90(15) . . ?
C30 C31 C32 120.51(16) . . ?
C33 C32 C31 120.04(17) . . ?
C34 C33 C32 119.60(16) . . ?
C33 C34 C35 120.59(17) . . ?
C34 C35 C30 120.26(16) . . ?
C37 C36 P1 121.64(12) . . ?
C41 C36 P1 119.24(12) . . ?
C41 C36 C37 119.11(15) . . ?
C38 C37 C36 120.10(18) . . ?
C39 C38 C37 119.96(19) . . ?
C40 C39 C38 120.27(17) . . ?
C39 C40 C41 120.06(18) . . ?
C40 C41 C36 120.48(17) . . ?
C43 C42 P1 121.50(12) . . ?
C47 C42 P1 119.84(12) . . ?
C47 C42 C43 118.04(15) . . ?
C42 C43 C44 120.66(16) . . ?
C45 C44 C43 120.41(17) . . ?
C46 C45 C44 119.40(16) . . ?
C45 C46 C47 120.50(16) . . ?
C42 C47 C46 120.97(15) . . ?
C29 S1 Cu1 89.45(8) . . ?
C29 S1A Cu1 92.4(2) . . ?
C29 S1B Cu1 89.5(2) . . ?
S2 Cu2 P2 73.274(14) . . ?
C48 Cu2 S2 143.45(4) . . ?
C48 Cu2 P2 143.20(4) . . ?
C76 S2 Cu2 96.53(5) . . ?
C76 P2 Cu2 82.07(5) . . ?
C83 P2 Cu2 147.60(5) . . ?
C83 P2 C76 104.84(7) . . ?
C83 P2 C89 101.72(7) . . ?
C89 P2 Cu2 107.32(5) . . ?
C89 P2 C76 103.76(7) . . ?
C48 N4 C51 125.03(11) . . ?
C48 N4 C64 119.57(11) . . ?
C64 N4 C51 115.23(11) . . ?
C48 N5 C49 124.85(12) . . ?
C48 N5 C52 119.59(11) . . ?
C52 N5 C49 115.56(11) . . ?
C76 N6 C77 119.00(13) . . ?
N4 C48 Cu2 121.92(10) . . ?
N5 C48 Cu2 120.90(10) . . ?
N5 C48 N4 116.87(12) . . ?
N5 C49 C50 110.02(11) . . ?
C49 C50 C51 108.93(12) . . ?
N4 C51 C50 109.67(11) . . ?
C53 C52 N5 118.67(13) . . ?
C53 C52 C57 122.41(14) . . ?
C57 C52 N5 118.83(13) . . ?
C52 C53 C58 122.52(14) . . ?
C54 C53 C52 117.64(15) . . ?
C54 C53 C58 119.84(15) . . ?
C55 C54 C53 121.14(17) . . ?
C56 C55 C54 120.17(16) . . ?
C55 C56 C57 121.41(17) . . ?
C52 C57 C61 122.90(14) . . ?
C56 C57 C52 117.21(15) . . ?
C56 C57 C61 119.89(15) . . ?
C53 C58 C59 111.11(15) . . ?
C53 C58 C60 111.17(14) . . ?
C59 C58 C60 110.90(14) . . ?
C57 C61 C62 111.67(14) . . ?
C57 C61 C63 110.96(15) . . ?
C63 C61 C62 109.78(14) . . ?
C65 C64 N4 118.96(13) . . ?
C65 C64 C69 122.37(13) . . ?
C69 C64 N4 118.56(13) . . ?
C64 C65 C70 122.33(13) . . ?
C66 C65 C64 117.61(15) . . ?
C66 C65 C70 120.06(14) . . ?
C67 C66 C65 121.15(16) . . ?
C68 C67 C66 120.11(15) . . ?
C67 C68 C69 121.16(15) . . ?
C64 C69 C73 122.70(13) . . ?
C68 C69 C64 117.44(15) . . ?
C68 C69 C73 119.85(14) . . ?
C65 C70 C72 112.28(14) . . ?
C71 C70 C65 111.31(14) . . ?
C71 C70 C72 109.79(15) . . ?
C69 C73 C74 111.19(15) . . ?
C69 C73 C75 111.56(13) . . ?
C74 C73 C75 110.90(15) . . ?
S2 C76 P2 106.72(7) . . ?
N6 C76 S2 129.90(11) . . ?
N6 C76 P2 123.26(11) . . ?
C78 C77 N6 118.55(14) . . ?
C78 C77 C82 118.98(14) . . ?
C82 C77 N6 122.43(14) . . ?
C77 C78 C79 120.30(16) . . ?
C80 C79 C78 120.31(17) . . ?
C81 C80 C79 119.61(16) . . ?
C80 C81 C82 120.54(17) . . ?
C81 C82 C77 120.25(16) . . ?
C84 C83 P2 118.50(16) . . ?
C84 C83 C88 118.41(18) . . ?
C88 C83 P2 123.07(12) . . ?
C83 C84 C85 120.1(2) . . ?
C86 C85 C84 120.2(2) . . ?
C87 C86 C85 120.2(2) . . ?
C86 C87 C88 120.5(2) . . ?
C87 C88 C83 120.52(19) . . ?
C90 C89 P2 122.51(12) . . ?
C90 C89 C94 117.97(15) . . ?
C94 C89 P2 119.20(12) . . ?
C89 C90 C91 120.73(16) . . ?
C92 C91 C90 120.74(17) . . ?
C91 C92 C93 119.41(16) . . ?
C92 C93 C94 120.16(16) . . ?
C93 C94 C89 120.99(16) . . ?
C1B C1A C1F 120.0 . . ?
C1C C1B C1A 120.0 . . ?
C1D C1C C1B 120.0 . . ?
C1C C1D C1E 120.0 . . ?
C1F C1E C1D 120.0 . . ?
C1E C1F C1A 120.0 . . ?
C106 C101 C102 120.0 . . ?
C101 C106 C105 120.0 . . ?
C106 C105 C104 120.0 . . ?
C103 C104 C105 120.0 . . ?
C104 C103 C102 120.0 . . ?
C103 C102 C101 120.0 . . ?
C100 C95 C96 120.13(18) . . ?
C95 C96 C97 119.60(19) . . ?
C98 C97 C96 120.72(17) . . ?
C97 C98 C99 119.23(18) . . ?
C98 C99 C100 120.5(2) . . ?
C95 C100 C99 119.81(18) . . ?

loop_
_geom_bond_atom_site_label_1
_geom_bond_atom_site_label_2
_geom_bond_distance
_geom_bond_site_symmetry_2
_geom_bond_publ_flag
Cu1 P1 2.3286(4) . ?
Cu1 C1 1.9298(13) . ?
Cu1 S1 2.3107(17) . ?
Cu1 S1A 2.264(5) . ?
Cu1 S1B 2.330(5) . ?
P1 C29 1.8479(14) . ?
P1 C36 1.8272(16) . ?
P1 C42 1.8267(15) . ?
N1 C1 1.3438(17) . ?
N1 C2 1.4763(17) . ?
N1 C5 1.4456(18) . ?
N2 C1 1.3450(18) . ?
N2 C4 1.4743(17) . ?
N2 C17 1.4442(17) . ?
N3 C29 1.2724(18) . ?
N3 C30 1.4283(19) . ?
C2 C3 1.510(2) . ?
C3 C4 1.511(2) . ?
C5 C6 1.402(2) . ?
C5 C10 1.400(2) . ?
C6 C7 1.396(2) . ?
C6 C11 1.515(2) . ?
C7 C8 1.377(3) . ?
C8 C9 1.375(3) . ?
C9 C10 1.401(2) . ?
C10 C14 1.516(2) . ?
C11 C12 1.530(3) . ?
C11 C13 1.536(3) . ?
C14 C15 1.531(3) . ?
C14 C16 1.526(2) . ?
C17 C18 1.403(2) . ?
C17 C22 1.406(2) . ?
C18 C19 1.395(2) . ?
C18 C23 1.521(2) . ?
C19 C20 1.381(2) . ?
C20 C21 1.379(2) . ?
C21 C22 1.397(2) . ?
C22 C26 1.518(2) . ?
C23 C24 1.526(2) . ?
C23 C25 1.535(2) . ?
C26 C27 1.516(2) . ?
C26 C28 1.523(2) . ?
C29 S1 1.762(2) . ?
C29 S1A 1.706(5) . ?
C29 S1B 1.736(5) . ?
C30 C31 1.383(2) . ?
C30 C35 1.387(2) . ?
C31 C32 1.389(2) . ?
C32 C33 1.384(3) . ?
C33 C34 1.371(3) . ?
C34 C35 1.387(2) . ?
C36 C37 1.390(2) . ?
C36 C41 1.386(2) . ?
C37 C38 1.386(3) . ?
C38 C39 1.383(3) . ?
C39 C40 1.369(3) . ?
C40 C41 1.385(2) . ?
C42 C43 1.388(2) . ?
C42 C47 1.378(2) . ?
C43 C44 1.389(3) . ?
C44 C45 1.373(3) . ?
C45 C46 1.365(3) . ?
C46 C47 1.389(2) . ?
Cu2 S2 2.2108(4) . ?
Cu2 P2 2.5909(4) . ?
Cu2 C48 1.9263(14) . ?
S2 C76 1.7435(14) . ?
P2 C76 1.8468(15) . ?
P2 C83 1.8283(17) . ?
P2 C89 1.8316(16) . ?
N4 C48 1.3462(18) . ?
N4 C51 1.4724(17) . ?
N4 C64 1.4419(17) . ?
N5 C48 1.3388(17) . ?
N5 C49 1.4750(17) . ?
N5 C52 1.4449(18) . ?
N6 C76 1.2807(19) . ?
N6 C77 1.4197(19) . ?
C49 C50 1.510(2) . ?
C50 C51 1.515(2) . ?
C52 C53 1.402(2) . ?
C52 C57 1.403(2) . ?
C53 C54 1.396(2) . ?
C53 C58 1.514(2) . ?
C54 C55 1.380(3) . ?
C55 C56 1.379(3) . ?
C56 C57 1.399(2) . ?
C57 C61 1.513(2) . ?
C58 C59 1.528(2) . ?
C58 C60 1.539(2) . ?
C61 C62 1.534(2) . ?
C61 C63 1.528(2) . ?
C64 C65 1.398(2) . ?
C64 C69 1.401(2) . ?
C65 C66 1.395(2) . ?
C65 C70 1.524(2) . ?
C66 C67 1.381(3) . ?
C67 C68 1.380(3) . ?
C68 C69 1.398(2) . ?
C69 C73 1.515(2) . ?
C70 C71 1.517(2) . ?
C70 C72 1.525(2) . ?
C73 C74 1.520(2) . ?
C73 C75 1.533(2) . ?
C77 C78 1.390(2) . ?
C77 C82 1.392(2) . ?
C78 C79 1.392(2) . ?
C79 C80 1.382(3) . ?
C80 C81 1.379(3) . ?
C81 C82 1.389(2) . ?
C83 C84 1.392(2) . ?
C83 C88 1.397(3) . ?
C84 C85 1.397(4) . ?
C85 C86 1.371(4) . ?
C86 C87 1.364(4) . ?
C87 C88 1.382(3) . ?
C89 C90 1.382(2) . ?
C89 C94 1.396(2) . ?
C90 C91 1.390(3) . ?
C91 C92 1.372(3) . ?
C92 C93 1.377(3) . ?
C93 C94 1.387(2) . ?
C1A C1B 1.3900 . ?
C1A C1F 1.3900 . ?
C1B C1C 1.3900 . ?
C1C C1D 1.3900 . ?
C1D C1E 1.3900 . ?
C1E C1F 1.3900 . ?
C101 C106 1.3900 . ?
C101 C102 1.3900 . ?
C106 C105 1.3900 . ?
C105 C104 1.3900 . ?
C104 C103 1.3900 . ?
C103 C102 1.3900 . ?
C95 C96 1.378(3) . ?
C95 C100 1.361(3) . ?
C96 C97 1.381(2) . ?
C97 C98 1.363(3) . ?
C98 C99 1.377(3) . ?
C99 C100 1.382(3) . ?
